data_7228150
loop_
_publ_author_name
'Kumar, Vineet'
'Thaimattam, Ram'
'Dutta, Sanjay'
'Munshi, Parthapratim'
'Ramanan, A.'

_publ_section_title
;
 Structural landscape of multicomponent solids based on sulfa drugs
;
_journal_name_full CrystEngComm
_journal_paper_doi 10.1039/C7CE00217C
_journal_year 2017
_chemical_formula_moiety 'C10 H10 N3 O3 S, 0.5(C4 H12 N2)'
_chemical_formula_sum 'C12 H16 N4 O3 S'
_chemical_formula_weight 296.35
_chemical_name_systematic
;  
?
;
_space_group_IT_number 2
_symmetry_cell_setting triclinic
_symmetry_space_group_name_Hall '-P 1'
_symmetry_space_group_name_H-M 'P -1'
_atom_sites_solution_hydrogens geom
_atom_sites_solution_primary direct
_atom_sites_solution_secondary difmap
_audit_creation_method 'SHELXTL-NT2000 ver.6.12'
_audit_update_record
;
2016-10-18 deposited with the CCDC.
2017-04-28 downloaded from the CCDC.
;
_cell_angle_alpha 108.255(3)
_cell_angle_beta 94.274(5)
_cell_angle_gamma 104.221(3)
_cell_formula_units_Z 2
_cell_length_a 8.0883(15)
_cell_length_b 8.2003(16)
_cell_length_c 11.818(2)
_cell_measurement_reflns_used 1065
_cell_measurement_temperature 298(2)
_cell_measurement_theta_max 24.97
_cell_measurement_theta_min 2.63
_cell_volume 711.7(2)
_computing_cell_refinement 'Bruker SMART'
_computing_data_collection 'Bruker SMART'
_computing_data_reduction 'Bruker SAINT'
_computing_molecular_graphics 'Bruker SHELXTL'
_computing_publication_material 'Bruker SHELXTL'
_computing_structure_refinement 'SHELXL-97 (Sheldrick, 1997)'
_computing_structure_solution 'SHELXS-97 (Sheldrick, 1990)'
_diffrn_ambient_temperature 298(2)
_diffrn_measured_fraction_theta_full 0.999
_diffrn_measured_fraction_theta_max 0.999
_diffrn_measurement_device_type 'CCD area detector'
_diffrn_measurement_method 'phi and omega scans'
_diffrn_radiation_monochromator graphite
_diffrn_radiation_source 'fine-focus sealed tube'
_diffrn_radiation_type MoK\a
_diffrn_radiation_wavelength 0.71073
_diffrn_reflns_av_R_equivalents 0.0071
_diffrn_reflns_av_sigmaI/netI 0.0231
_diffrn_reflns_limit_h_max 4
_diffrn_reflns_limit_h_min -9
_diffrn_reflns_limit_k_max 9
_diffrn_reflns_limit_k_min -8
_diffrn_reflns_limit_l_max 7
_diffrn_reflns_limit_l_min -13
_diffrn_reflns_number 2501
_diffrn_reflns_theta_full 24.98
_diffrn_reflns_theta_max 24.98
_diffrn_reflns_theta_min 1.84
_exptl_absorpt_coefficient_mu 0.240
_exptl_absorpt_correction_T_max .937
_exptl_absorpt_correction_T_min .740
_exptl_absorpt_correction_type multi-scan
_exptl_absorpt_process_details '(SADABS; Bruker, 2000)'
_exptl_crystal_colour green
_exptl_crystal_density_diffrn 1.383
_exptl_crystal_density_method 'not measured'
_exptl_crystal_description block
_exptl_crystal_F_000 312
_exptl_crystal_size_max .42
_exptl_crystal_size_mid .25
_exptl_crystal_size_min .16
_refine_diff_density_max 0.474
_refine_diff_density_min -0.590
_refine_diff_density_rms 0.111
_refine_ls_extinction_method none
_refine_ls_goodness_of_fit_ref 1.091
_refine_ls_hydrogen_treatment constr
_refine_ls_matrix_type full
_refine_ls_number_parameters 182
_refine_ls_number_reflns 2501
_refine_ls_number_restraints 0
_refine_ls_restrained_S_all 1.091
_refine_ls_R_factor_all 0.0660
_refine_ls_R_factor_gt 0.0640
_refine_ls_shift/su_max 0.000
_refine_ls_shift/su_mean 0.000
_refine_ls_structure_factor_coef Fsqd
_refine_ls_weighting_details 'calc w=1/[\s^2^(Fo^2^)+(0.1441P)^2^+0.4411P] where P=(Fo^2^+2Fc^2^)/3'
_refine_ls_weighting_scheme calc
_refine_ls_wR_factor_gt 0.1905
_refine_ls_wR_factor_ref 0.1972
_reflns_number_gt 2501
_reflns_number_total 2501
_reflns_threshold_expression >2sigma(I)
_cod_data_source_file c7ce00217c2.cif
_cod_data_source_block j5am
_cod_database_code 7228150

loop_
_symmetry_equiv_pos_as_xyz
'x, y, z'
'-x, -y, -z'

loop_
_atom_site_label
_atom_site_type_symbol
_atom_site_fract_x
_atom_site_fract_y
_atom_site_fract_z
_atom_site_U_iso_or_equiv
_atom_site_adp_type
_atom_site_occupancy
_atom_site_symmetry_multiplicity
_atom_site_calc_flag
_atom_site_refinement_flags
S1 S 0.17224(11) 1.01148(10) 0.85018(8) 0.0363(5) Uani 1 1 d .
O2 O 0.2263(4) 1.0288(3) 0.9728(2) 0.0472(9) Uani 1 1 d .
O1 O 0.0801(3) 1.1353(3) 0.8324(2) 0.0408(8) Uani 1 1 d .
C1 C 0.3649(5) 1.1231(4) 0.6918(4) 0.0365(13) Uani 1 1 d .
H1 H 0.2705 1.1564 0.6665 0.044 Uiso 1 1 calc R
O3 O -0.1245(4) 0.7184(3) 0.4877(2) 0.0507(9) Uani 1 1 d .
C2 C -0.0297(5) 0.7446(4) 0.6705(3) 0.0346(10) Uani 1 1 d .
C3 C 0.3570(5) 1.0472(4) 0.7834(3) 0.0330(11) Uani 1 1 d .
N2 N 0.0588(4) 0.8078(3) 0.7872(3) 0.0386(10) Uani 1 1 d .
N1 N 0.8011(5) 1.1309(4) 0.6263(4) 0.0508(12) Uani 1 1 d .
H1A H 0.8901 1.1041 0.6512 0.061 Uiso 1 1 calc R
H1B H 0.8049 1.1786 0.5709 0.061 Uiso 1 1 calc R
C4 C 0.4987(5) 0.9957(4) 0.8186(3) 0.0352(13) Uani 1 1 d .
H4 H 0.4950 0.9442 0.8786 0.042 Uiso 1 1 calc R
C5 C -0.1522(5) 0.5744(4) 0.6156(4) 0.0457(12) Uani 1 1 d .
H5 H -0.1873 0.4866 0.6501 0.055 Uiso 1 1 calc R
N4 N 0.0148(5) 0.6473(4) 0.9571(3) 0.0522(11) Uani 1 1 d .
H4A H 0.0225 0.6915 0.8963 0.063 Uiso 1 1 calc R
H4B H 0.0171 0.7372 1.0251 0.063 Uiso 1 1 calc R
N3 N -0.0091(4) 0.8336(4) 0.5959(3) 0.0486(11) Uani 1 1 d .
C6 C 0.6532(5) 1.0979(4) 0.6750(4) 0.0376(13) Uani 1 1 d .
C7 C 0.5089(5) 1.1483(4) 0.6399(4) 0.0427(14) Uani 1 1 d .
H7 H 0.5122 1.1999 0.5800 0.051 Uiso 1 1 calc R
C8 C 0.6436(5) 1.0204(4) 0.7654(3) 0.0356(12) Uani 1 1 d .
H8 H 0.7370 0.9851 0.7898 0.043 Uiso 1 1 calc R
C9 C -0.2058(5) 0.5666(4) 0.5055(4) 0.0440(12) Uani 1 1 d .
C10 C 0.1635(6) 0.5783(5) 0.9720(4) 0.0550(14) Uani 1 1 d .
H10A H 0.2696 0.6756 0.9935 0.066 Uiso 1 1 calc R
H10B H 0.1678 0.4897 0.8962 0.066 Uiso 1 1 calc R
C11 C -0.1497(6) 0.5055(5) 0.9308(4) 0.0604(15) Uani 1 1 d .
H11A H -0.1571 0.4141 0.8535 0.072 Uiso 1 1 calc R
H11B H -0.2454 0.5559 0.9254 0.072 Uiso 1 1 calc R
C12 C -0.3326(6) 0.4291(5) 0.4007(4) 0.0603(14) Uani 1 1 d .
H12A H -0.3757 0.3222 0.4193 0.090 Uiso 1 1 calc R
H12B H -0.2768 0.4023 0.3310 0.090 Uiso 1 1 calc R
H12C H -0.4270 0.4744 0.3842 0.090 Uiso 1 1 calc R

loop_
_atom_site_aniso_label
_atom_site_aniso_U_11
_atom_site_aniso_U_22
_atom_site_aniso_U_33
_atom_site_aniso_U_23
_atom_site_aniso_U_13
_atom_site_aniso_U_12
S1 0.0343(7) 0.0379(5) 0.0390(8) 0.0165(4) 0.0030(6) 0.0112(4)
O2 0.0465(18) 0.0579(15) 0.0384(17) 0.0197(12) 0.0058(16) 0.0130(12)
O1 0.0391(16) 0.0394(12) 0.0479(17) 0.0154(11) 0.0089(15) 0.0171(10)
C1 0.031(2) 0.0415(17) 0.043(3) 0.0208(15) 0.004(2) 0.0125(14)
O3 0.0532(18) 0.0448(13) 0.0474(18) 0.0186(11) -0.0066(16) 0.0028(11)
C2 0.031(2) 0.0339(15) 0.043(2) 0.0164(14) 0.0066(19) 0.0111(13)
C3 0.0287(19) 0.0321(15) 0.038(2) 0.0124(13) 0.0047(19) 0.0076(12)
N2 0.0380(19) 0.0383(15) 0.0436(19) 0.0223(13) 0.0055(18) 0.0077(12)
N1 0.039(2) 0.0615(19) 0.063(3) 0.0334(18) 0.014(2) 0.0173(16)
C4 0.038(2) 0.0353(16) 0.035(2) 0.0170(14) 0.001(2) 0.0100(14)
C5 0.048(2) 0.0346(17) 0.054(3) 0.0196(16) 0.009(2) 0.0040(15)
N4 0.079(3) 0.0305(13) 0.045(2) 0.0192(12) 0.006(2) 0.0049(14)
N3 0.052(2) 0.0433(15) 0.0433(19) 0.0204(14) -0.0063(19) -0.0019(13)
C6 0.030(2) 0.0338(15) 0.045(3) 0.0142(14) 0.004(2) 0.0035(13)
C7 0.039(3) 0.0407(17) 0.052(3) 0.0240(17) 0.000(3) 0.0085(15)
C8 0.028(2) 0.0404(17) 0.040(3) 0.0148(15) 0.006(2) 0.0107(14)
C9 0.039(2) 0.0365(17) 0.053(3) 0.0105(15) 0.006(2) 0.0105(14)
C10 0.066(3) 0.0422(19) 0.055(3) 0.0228(18) 0.013(3) 0.0040(18)
C11 0.070(3) 0.050(2) 0.058(3) 0.0244(19) 0.003(3) 0.0057(19)
C12 0.058(3) 0.052(2) 0.054(3) 0.0049(18) 0.000(3) 0.0063(19)

loop_
_atom_type_symbol
_atom_type_description
_atom_type_scat_dispersion_real
_atom_type_scat_dispersion_imag
_atom_type_scat_source
C C 0.0033 0.0016 'International Tables Vol C Tables 4.2.6.8 and 6.1.1.4'
H H 0.0000 0.0000 'International Tables Vol C Tables 4.2.6.8 and 6.1.1.4'
N N 0.0061 0.0033 'International Tables Vol C Tables 4.2.6.8 and 6.1.1.4'
O O 0.0106 0.0060 'International Tables Vol C Tables 4.2.6.8 and 6.1.1.4'
S S 0.1246 0.1234 'International Tables Vol C Tables 4.2.6.8 and 6.1.1.4'

loop_
_geom_angle_atom_site_label_1
_geom_angle_atom_site_label_2
_geom_angle_atom_site_label_3
_geom_angle
_geom_angle_site_symmetry_1
_geom_angle_site_symmetry_3
O2 S1 O1 116.60(16) . .
O2 S1 N2 104.93(15) . .
O1 S1 N2 111.78(14) . .
O2 S1 C3 107.84(16) . .
O1 S1 C3 106.46(16) . .
N2 S1 C3 109.04(16) . .
C7 C1 C3 120.6(3) . .
C7 C1 H1 119.7 . .
C3 C1 H1 119.7 . .
C9 O3 N3 108.2(3) . .
N3 C2 N2 124.1(3) . .
N3 C2 C5 111.3(3) . .
N2 C2 C5 124.5(3) . .
C4 C3 C1 118.8(4) . .
C4 C3 S1 119.8(3) . .
C1 C3 S1 121.4(3) . .
C2 N2 S1 121.8(2) . .
C6 N1 H1A 120.0 . .
C6 N1 H1B 120.0 . .
H1A N1 H1B 120.0 . .
C8 C4 C3 120.4(3) . .
C8 C4 H4 119.8 . .
C3 C4 H4 119.8 . .
C9 C5 C2 105.5(3) . .
C9 C5 H5 127.3 . .
C2 C5 H5 127.3 . .
C10 N4 C11 111.2(3) . .
C10 N4 H4A 109.4 . .
C11 N4 H4A 109.4 . .
C10 N4 H4B 109.4 . .
C11 N4 H4B 109.4 . .
H4A N4 H4B 108.0 . .
C2 N3 O3 104.8(3) . .
N1 C6 C8 121.1(3) . .
N1 C6 C7 121.0(4) . .
C8 C6 C7 117.8(5) . .
C1 C7 C6 121.2(4) . .
C1 C7 H7 119.4 . .
C6 C7 H7 119.4 . .
C4 C8 C6 121.2(3) . .
C4 C8 H8 119.4 . .
C6 C8 H8 119.4 . .
C5 C9 O3 110.2(3) . .
C5 C9 C12 134.2(4) . .
O3 C9 C12 115.6(4) . .
N4 C10 C11 110.7(4) . 2_567
N4 C10 H10A 109.5 . .
C11 C10 H10A 109.5 2_567 .
N4 C10 H10B 109.5 . .
C11 C10 H10B 109.5 2_567 .
H10A C10 H10B 108.1 . .
N4 C11 C10 111.0(3) . 2_567
N4 C11 H11A 109.4 . .
C10 C11 H11A 109.4 2_567 .
N4 C11 H11B 109.4 . .
C10 C11 H11B 109.4 2_567 .
H11A C11 H11B 108.0 . .
C9 C12 H12A 109.5 . .
C9 C12 H12B 109.5 . .
H12A C12 H12B 109.5 . .
C9 C12 H12C 109.5 . .
H12A C12 H12C 109.5 . .
H12B C12 H12C 109.5 . .

loop_
_geom_bond_atom_site_label_1
_geom_bond_atom_site_label_2
_geom_bond_distance
_geom_bond_site_symmetry_2
S1 O2 1.435(3) .
S1 O1 1.454(2) .
S1 N2 1.597(3) .
S1 C3 1.746(4) .
C1 C7 1.358(6) .
C1 C3 1.405(6) .
C1 H1 0.9300 .
O3 C9 1.345(5) .
O3 N3 1.425(4) .
C2 N3 1.304(5) .
C2 N2 1.381(4) .
C2 C5 1.417(4) .
C3 C4 1.394(5) .
N1 C6 1.370(6) .
N1 H1A 0.8600 .
N1 H1B 0.8600 .
C4 C8 1.372(5) .
C4 H4 0.9300 .
C5 C9 1.318(5) .
C5 H5 0.9300 .
N4 C10 1.470(6) .
N4 C11 1.474(5) .
N4 H4A 0.9000 .
N4 H4B 0.9000 .
C6 C8 1.402(6) .
C6 C7 1.407(5) .
C7 H7 0.9300 .
C8 H8 0.9300 .
C9 C12 1.492(5) .
C10 C11 1.510(6) 2_567
C10 H10A 0.9700 .
C10 H10B 0.9700 .
C11 C10 1.510(6) 2_567
C11 H11A 0.9700 .
C11 H11B 0.9700 .
C12 H12A 0.9600 .
C12 H12B 0.9600 .
C12 H12C 0.9600 .

loop_
_geom_torsion_atom_site_label_1
_geom_torsion_atom_site_label_2
_geom_torsion_atom_site_label_3
_geom_torsion_atom_site_label_4
_geom_torsion
_geom_torsion_site_symmetry_4
C7 C1 C3 C4 -1.0(5) .
C7 C1 C3 S1 -179.3(2) .
O2 S1 C3 C4 32.6(3) .
O1 S1 C3 C4 158.5(2) .
N2 S1 C3 C4 -80.8(3) .
O2 S1 C3 C1 -149.1(3) .
O1 S1 C3 C1 -23.2(3) .
N2 S1 C3 C1 97.5(3) .
N3 C2 N2 S1 10.8(6) .
C5 C2 N2 S1 -170.2(3) .
O2 S1 N2 C2 173.8(3) .
O1 S1 N2 C2 46.5(4) .
C3 S1 N2 C2 -70.9(3) .
C1 C3 C4 C8 0.6(5) .
S1 C3 C4 C8 179.0(2) .
N3 C2 C5 C9 -0.9(5) .
N2 C2 C5 C9 180.0(4) .
N2 C2 N3 O3 179.9(3) .
C5 C2 N3 O3 0.8(4) .
C9 O3 N3 C2 -0.4(4) .
C3 C1 C7 C6 0.7(5) .
N1 C6 C7 C1 -177.0(3) .
C8 C6 C7 C1 0.1(5) .
C3 C4 C8 C6 0.1(5) .
N1 C6 C8 C4 176.6(3) .
C7 C6 C8 C4 -0.5(5) .
C2 C5 C9 O3 0.6(5) .
C2 C5 C9 C12 -179.6(5) .
N3 O3 C9 C5 -0.1(5) .
N3 O3 C9 C12 -179.9(3) .
C11 N4 C10 C11 -56.1(5) 2_567
C10 N4 C11 C10 56.3(6) 2_567
